data_7001653
loop_
_publ_author_name
'Gronde, Ingo'
'Neumann, Beate'
'Willner, Alexander'
'Pape, Tania'
'Mitzel, Norbert W.'

_publ_section_title
;
 Syntheses and structures of
 (N&#x2032;,N&#x2032;-dimethylhydrazido)silanes
;
_journal_issue 27
_journal_name_full 'Dalton Transactions'
_journal_page_first 5300
_journal_page_last 5309
_journal_paper_doi 10.1039/b900293f
_journal_year 2009
_chemical_formula_moiety 'C5 H18 N4 Si'
_chemical_formula_sum 'C5 H18 N4 Si'
_chemical_formula_weight 162.32
_chemical_name_systematic
;
?
;
_space_group_IT_number 2
_symmetry_cell_setting triclinic
_symmetry_space_group_name_Hall '-P 1'
_symmetry_space_group_name_H-M 'P -1'
_atom_sites_solution_hydrogens geom
_atom_sites_solution_primary direct
_atom_sites_solution_secondary difmap
_audit_creation_method SHELXL-97
_cell_angle_alpha 68.915(10)
_cell_angle_beta 89.161(10)
_cell_angle_gamma 60.685(9)
_cell_formula_units_Z 2
_cell_length_a 8.326(5)
_cell_length_b 8.332(5)
_cell_length_c 9.182(5)
_cell_measurement_reflns_used 900
_cell_measurement_temperature 153(2)
_cell_measurement_theta_max 22
_cell_measurement_theta_min 3
_cell_volume 507.9(5)
_computing_cell_refinement 'SAINT (Bruker AXS, 2000)'
_computing_data_collection 'SMART (Bruker AXS, 2000)'
_computing_data_reduction 'SAINT,SADABS (Bruker AXS, 2000)'
_computing_structure_refinement 'SHELXL-97 (Sheldrick, 1997)'
_computing_structure_solution 'SHELXS-97 (Sheldrick, 1990)'
_diffrn_ambient_temperature 153(2)
_diffrn_detector_area_resol_mean 80
_diffrn_measured_fraction_theta_full 0.997
_diffrn_measured_fraction_theta_max 0.997
_diffrn_measurement_device_type 'CCD area detector'
_diffrn_measurement_method 'Omega and Phi scans'
_diffrn_radiation_monochromator graphite
_diffrn_radiation_source 'fine-focus sealed tube'
_diffrn_radiation_type MoK\a
_diffrn_radiation_wavelength 0.71073
_diffrn_reflns_av_R_equivalents 0.0576
_diffrn_reflns_av_sigmaI/netI 0.0880
_diffrn_reflns_limit_h_max 10
_diffrn_reflns_limit_h_min -10
_diffrn_reflns_limit_k_max 10
_diffrn_reflns_limit_k_min -10
_diffrn_reflns_limit_l_max 11
_diffrn_reflns_limit_l_min -11
_diffrn_reflns_number 4763
_diffrn_reflns_theta_full 27.50
_diffrn_reflns_theta_max 27.50
_diffrn_reflns_theta_min 2.43
_exptl_absorpt_coefficient_mu 0.180
_exptl_absorpt_correction_T_max 0.9857
_exptl_absorpt_correction_T_min 0.9186
_exptl_absorpt_correction_type multi-scan
_exptl_absorpt_process_details 'SADABS (Bruker AXS, 2000)'
_exptl_crystal_colour colourless
_exptl_crystal_density_diffrn 1.061
_exptl_crystal_density_method 'not measured'
_exptl_crystal_description Plate
_exptl_crystal_F_000 180
_exptl_crystal_size_max 0.48
_exptl_crystal_size_mid 0.15
_exptl_crystal_size_min 0.08
_refine_diff_density_max 0.321
_refine_diff_density_min -0.429
_refine_diff_density_rms 0.043
_refine_ls_extinction_method none
_refine_ls_goodness_of_fit_ref 1.012
_refine_ls_hydrogen_treatment mixed
_refine_ls_matrix_type full
_refine_ls_number_parameters 117
_refine_ls_number_reflns 2313
_refine_ls_number_restraints 0
_refine_ls_restrained_S_all 1.012
_refine_ls_R_factor_all 0.0907
_refine_ls_R_factor_gt 0.0527
_refine_ls_shift/su_max 0.002
_refine_ls_shift/su_mean 0.000
_refine_ls_structure_factor_coef Fsqd
_refine_ls_weighting_details 'calc w=1/[\s^2^(Fo^2^)+(0.0484P)^2^+0.0000P] where P=(Fo^2^+2Fc^2^)/3'
_refine_ls_weighting_scheme calc
_refine_ls_wR_factor_gt 0.1207
_refine_ls_wR_factor_ref 0.1340
_reflns_number_gt 1528
_reflns_number_total 2313
_reflns_threshold_expression >2sigma(I)
_cod_data_source_file b900293f.txt
_cod_data_source_block comp_9
_cod_original_sg_symbol_H-M P-1
_cod_database_code 7001653

loop_
_symmetry_equiv_pos_as_xyz
'x, y, z'
'-x, -y, -z'

loop_
_atom_site_label
_atom_site_type_symbol
_atom_site_fract_x
_atom_site_fract_y
_atom_site_fract_z
_atom_site_U_iso_or_equiv
_atom_site_adp_type
_atom_site_occupancy
_atom_site_symmetry_multiplicity
_atom_site_calc_flag
_atom_site_refinement_flags
_atom_site_disorder_assembly
_atom_site_disorder_group
Si1 Si 0.84551(8) 0.29061(9) 0.07318(7) 0.0482(3) Uani 1 1 d . . .
H11 H 0.800(7) 0.429(9) 0.186(7) 0.050 Uiso 0.482(4) 1 d P A 1
H11A H 0.735(7) 0.189(8) 0.041(6) 0.050 Uiso 0.518(4) 1 d P A 2
C1 C 0.6928(6) 0.2087(7) 0.0892(5) 0.0400(12) Uani 0.518(4) 1 d P A 1
H1A H 0.5691 0.3206 0.0248 0.060 Uiso 0.518(4) 1 calc PR A 1
H1B H 0.6825 0.1573 0.2009 0.060 Uiso 0.518(4) 1 calc PR A 1
H1C H 0.7386 0.1009 0.0512 0.060 Uiso 0.518(4) 1 calc PR A 1
C1A C 0.7227(7) 0.4443(8) 0.1616(6) 0.0456(14) Uani 0.482(4) 1 d P A 2
H1A1 H 0.5897 0.5249 0.1097 0.068 Uiso 0.482(4) 1 calc PR A 2
H1A2 H 0.7700 0.5337 0.1528 0.068 Uiso 0.482(4) 1 calc PR A 2
H1A3 H 0.7361 0.3644 0.2743 0.068 Uiso 0.482(4) 1 calc PR A 2
C2 C 0.7076(4) 0.4931(4) -0.3694(3) 0.0786(10) Uani 1 1 d . A .
H2A H 0.5910 0.5116 -0.3328 0.118 Uiso 1 1 calc R . .
H2B H 0.7276 0.4336 -0.4476 0.118 Uiso 1 1 calc R . .
H2C H 0.6983 0.6238 -0.4188 0.118 Uiso 1 1 calc R . .
C3 C 1.0379(3) 0.3331(3) -0.2851(3) 0.0522(6) Uani 1 1 d . A .
H3A H 1.0289 0.4638 -0.3320 0.078 Uiso 1 1 calc R . .
H3B H 1.0595 0.2755 -0.3647 0.078 Uiso 1 1 calc R . .
H3C H 1.1427 0.2421 -0.1933 0.078 Uiso 1 1 calc R . .
C4 C 1.3679(3) 0.0217(4) 0.1882(3) 0.0547(6) Uani 1 1 d . A .
H4A H 1.4192 -0.1234 0.2265 0.082 Uiso 1 1 calc R . .
H4B H 1.4588 0.0451 0.2294 0.082 Uiso 1 1 calc R . .
H4C H 1.3430 0.0816 0.0715 0.082 Uiso 1 1 calc R . .
C5 C 1.2280(4) 0.0230(4) 0.4171(3) 0.0615(7) Uani 1 1 d . A .
H5A H 1.1096 0.0867 0.4523 0.092 Uiso 1 1 calc R . .
H5B H 1.3196 0.0437 0.4609 0.092 Uiso 1 1 calc R . .
H5C H 1.2770 -0.1216 0.4547 0.092 Uiso 1 1 calc R . .
N1 N 0.8325(3) 0.4391(3) -0.1164(2) 0.0472(5) Uani 1 1 d . A .
H1N H 0.836(3) 0.537(4) -0.138(3) 0.043(7) Uiso 1 1 d . . .
N2 N 0.8652(3) 0.3595(3) -0.2340(2) 0.0440(5) Uani 1 1 d . . .
N3 N 1.0587(3) 0.0879(3) 0.1799(2) 0.0443(5) Uani 1 1 d . A .
H3N H 1.093(3) -0.025(3) 0.193(3) 0.037(6) Uiso 1 1 d . . .
N4 N 1.1950(2) 0.1127(2) 0.2430(2) 0.0399(4) Uani 1 1 d . . .

loop_
_atom_site_aniso_label
_atom_site_aniso_U_11
_atom_site_aniso_U_22
_atom_site_aniso_U_33
_atom_site_aniso_U_23
_atom_site_aniso_U_13
_atom_site_aniso_U_12
Si1 0.0320(3) 0.0383(4) 0.0425(4) 0.0018(3) 0.0094(3) -0.0088(3)
C1 0.039(3) 0.041(2) 0.043(3) -0.016(2) 0.0078(18) -0.024(2)
C1A 0.043(3) 0.046(3) 0.038(3) -0.016(2) 0.002(2) -0.016(3)
C2 0.086(2) 0.0630(17) 0.0636(17) 0.0124(14) -0.0316(15) -0.0471(17)
C3 0.0674(16) 0.0476(14) 0.0422(13) -0.0153(11) 0.0158(11) -0.0323(13)
C4 0.0455(14) 0.0512(14) 0.0647(16) -0.0227(13) 0.0062(12) -0.0236(12)
C5 0.0783(18) 0.0502(14) 0.0417(13) -0.0150(11) 0.0006(12) -0.0256(14)
N1 0.0519(12) 0.0304(10) 0.0426(11) -0.0030(8) 0.0109(9) -0.0179(9)
N2 0.0551(12) 0.0357(10) 0.0352(9) -0.0016(8) -0.0045(8) -0.0279(9)
N3 0.0403(11) 0.0278(10) 0.0489(11) -0.0053(8) -0.0019(8) -0.0133(9)
N4 0.0409(10) 0.0302(9) 0.0389(9) -0.0117(8) -0.0001(8) -0.0131(8)

loop_
_atom_type_symbol
_atom_type_description
_atom_type_scat_dispersion_real
_atom_type_scat_dispersion_imag
_atom_type_scat_source
C C 0.0033 0.0016 'International Tables Vol C Tables 4.2.6.8 and 6.1.1.4'
H H 0.0000 0.0000 'International Tables Vol C Tables 4.2.6.8 and 6.1.1.4'
N N 0.0061 0.0033 'International Tables Vol C Tables 4.2.6.8 and 6.1.1.4'
Si Si 0.0817 0.0704 'International Tables Vol C Tables 4.2.6.8 and 6.1.1.4'

loop_
_geom_angle_atom_site_label_1
_geom_angle_atom_site_label_2
_geom_angle_atom_site_label_3
_geom_angle
_geom_angle_site_symmetry_1
_geom_angle_site_symmetry_3
_geom_angle_publ_flag
C1A Si1 N3 116.36(18) . . ?
C1A Si1 N1 106.8(2) . . ?
N3 Si1 N1 118.42(10) . . ?
C1A Si1 C1 91.2(2) . . ?
N3 Si1 C1 107.06(19) . . ?
N1 Si1 C1 113.94(19) . . ?
C1A Si1 H11 20.9(17) . . ?
N3 Si1 H11 99.8(18) . . ?
N1 Si1 H11 107.4(18) . . ?
C1 Si1 H11 109.1(18) . . ?
C1A Si1 H11A 110.1(17) . . ?
N3 Si1 H11A 102.9(19) . . ?
N1 Si1 H11A 100.9(19) . . ?
C1 Si1 H11A 20.0(17) . . ?
H11 Si1 H11A 129(2) . . ?
Si1 C1 H11A 72(6) . . ?
Si1 C1 H1A 109.5 . . ?
H11A C1 H1A 102.0 . . ?
Si1 C1 H1B 109.5 . . ?
H11A C1 H1B 145.4 . . ?
Si1 C1 H1C 109.5 . . ?
H11A C1 H1C 44.0 . . ?
Si1 C1A H11 85(6) . . ?
Si1 C1A H1A1 109.5 . . ?
Si1 C1A H1A2 109.5 . . ?
H1A1 C1A H1A2 109.5 . . ?
Si1 C1A H1A3 109.5 . . ?
H1A1 C1A H1A3 109.5 . . ?
H1A2 C1A H1A3 109.5 . . ?
N2 C2 H2A 109.5 . . ?
N2 C2 H2B 109.5 . . ?
H2A C2 H2B 109.5 . . ?
N2 C2 H2C 109.5 . . ?
H2A C2 H2C 109.5 . . ?
H2B C2 H2C 109.5 . . ?
N2 C3 H3A 109.5 . . ?
N2 C3 H3B 109.5 . . ?
H3A C3 H3B 109.5 . . ?
N2 C3 H3C 109.5 . . ?
H3A C3 H3C 109.5 . . ?
H3B C3 H3C 109.5 . . ?
N4 C4 H4A 109.5 . . ?
N4 C4 H4B 109.5 . . ?
H4A C4 H4B 109.5 . . ?
N4 C4 H4C 109.5 . . ?
H4A C4 H4C 109.5 . . ?
H4B C4 H4C 109.5 . . ?
N4 C5 H5A 109.5 . . ?
N4 C5 H5B 109.5 . . ?
H5A C5 H5B 109.5 . . ?
N4 C5 H5C 109.5 . . ?
H5A C5 H5C 109.5 . . ?
H5B C5 H5C 109.5 . . ?
N2 N1 Si1 118.72(16) . . ?
N2 N1 H1N 116.1(17) . . ?
Si1 N1 H1N 123.2(18) . . ?
N1 N2 C3 110.62(18) . . ?
N1 N2 C2 109.8(2) . . ?
C3 N2 C2 110.3(2) . . ?
N1 N2 H3N 124.8(5) . 2_755 ?
C3 N2 H3N 99.8(5) . 2_755 ?
C2 N2 H3N 100.5(5) . 2_755 ?
N4 N3 Si1 120.64(15) . . ?
N4 N3 H3N 115.3(16) . . ?
Si1 N3 H3N 123.9(16) . . ?
N3 N4 C4 110.58(19) . . ?
N3 N4 C5 109.37(18) . . ?
C4 N4 C5 110.50(18) . . ?
N3 N4 H1N 120.5(5) . 2_765 ?
C4 N4 H1N 93.6(5) . 2_765 ?
C5 N4 H1N 111.2(5) . 2_765 ?

loop_
_geom_bond_atom_site_label_1
_geom_bond_atom_site_label_2
_geom_bond_distance
_geom_bond_site_symmetry_2
_geom_bond_publ_flag
Si1 C1A 1.669(6) . ?
Si1 N3 1.699(2) . ?
Si1 N1 1.702(2) . ?
Si1 C1 1.696(5) . ?
Si1 H11 1.72(6) . ?
Si1 H11A 1.61(6) . ?
C1 H11A 0.58(5) . ?
C1 H1A 0.9800 . ?
C1 H1B 0.9800 . ?
C1 H1C 0.9800 . ?
C1A H11 0.62(5) . ?
C1A H1A1 0.9800 . ?
C1A H1A2 0.9800 . ?
C1A H1A3 0.9800 . ?
C2 N2 1.459(3) . ?
C2 H2A 0.9800 . ?
C2 H2B 0.9800 . ?
C2 H2C 0.9800 . ?
C3 N2 1.443(3) . ?
C3 H3A 0.9800 . ?
C3 H3B 0.9800 . ?
C3 H3C 0.9800 . ?
C4 N4 1.443(3) . ?
C4 H4A 0.9800 . ?
C4 H4B 0.9800 . ?
C4 H4C 0.9800 . ?
C5 N4 1.464(3) . ?
C5 H5A 0.9800 . ?
C5 H5B 0.9800 . ?
C5 H5C 0.9800 . ?
N1 N2 1.418(3) . ?
N1 H1N 0.78(2) . ?
N2 H3N 2.51(2) 2_755 ?
N3 N4 1.416(3) . ?
N3 H3N 0.80(2) . ?
N4 H1N 2.60(2) 2_765 ?

loop_
_geom_hbond_atom_site_label_D
_geom_hbond_atom_site_label_H
_geom_hbond_atom_site_label_A
_geom_hbond_distance_DH
_geom_hbond_distance_HA
_geom_hbond_distance_DA
_geom_hbond_angle_DHA
_geom_hbond_site_symmetry_A
N1 H1N N4 0.78(2) 2.60(3) 3.376(4) 172(3) 2_765
N3 H3N N2 0.80(2) 2.51(3) 3.303(4) 169(3) 2_755
